data_1516869
loop_
_publ_author_name
'Ryoji Mitsuhashi'
'Takayoshi Suzuki'
'Yukinari Sunatsuki'
'Masaaki Kojima'

_publ_section_title
;
 Hydrogen-bonding interactions, geometrical selectivity and spectroscopic
 properties of cobalt(III) complexes with unsymmetrical tridentate
 amine-amidato-phenolato type ligands
;
_journal_name_full
;
Inorganica Chimica Acta
;
_journal_page_first 131
_journal_page_last 137
_journal_volume 399
_journal_year 2013
_chemical_formula_moiety 'K 1+, C20 H24 Co N4 O4 1-, 0.5(C H4 O), 4.5(H2 O)'
_chemical_formula_sum 'C20.5 H35 Co K N4 O9'
_chemical_formula_weight 579.55
_space_group_IT_number 2
_symmetry_cell_setting triclinic
_symmetry_space_group_name_Hall '-P 1'
_symmetry_space_group_name_H-M 'P -1'
_atom_sites_solution_hydrogens geom
_atom_sites_solution_primary direct
_atom_sites_solution_secondary difmap
_cell_angle_alpha 104.694(4)
_cell_angle_beta 110.228(4)
_cell_angle_gamma 103.872(4)
_cell_formula_units_Z 2
_cell_length_a 8.8385(12)
_cell_length_b 11.9261(16)
_cell_length_c 14.2124(18)
_cell_measurement_reflns_used 9728
_cell_measurement_temperature 193(2)
_cell_measurement_theta_max 27.49
_cell_measurement_theta_min 3.13
_cell_volume 1268.2(3)
_computing_cell_refinement 'RAPID AUTO'
_computing_data_collection 'RAPID AUTO'
_computing_data_reduction 'CrystalStructure 3.8'
_computing_molecular_graphics 'ortep-3 for win'
_computing_publication_material SHELXL97
_computing_structure_refinement SHELXL97
_computing_structure_solution 'Il Milione (Burla, et al., 2007)'
_diffrn_ambient_temperature 193(2)
_diffrn_detector_area_resol_mean 10.000
_diffrn_measured_fraction_theta_full 0.994
_diffrn_measured_fraction_theta_max 0.994
_diffrn_measurement_device_type 'Rigaku R-AXIS RAPID'
_diffrn_measurement_method \w
_diffrn_radiation_monochromator graphite
_diffrn_radiation_source 'fine-focus sealed tube'
_diffrn_radiation_type MoK\a
_diffrn_radiation_wavelength 0.71075
_diffrn_reflns_av_R_equivalents 0.0249
_diffrn_reflns_av_sigmaI/netI 0.0308
_diffrn_reflns_limit_h_max 10
_diffrn_reflns_limit_h_min -11
_diffrn_reflns_limit_k_max 15
_diffrn_reflns_limit_k_min -15
_diffrn_reflns_limit_l_max 18
_diffrn_reflns_limit_l_min -18
_diffrn_reflns_number 12556
_diffrn_reflns_theta_full 27.47
_diffrn_reflns_theta_max 27.47
_diffrn_reflns_theta_min 3.13
_exptl_absorpt_coefficient_mu 0.897
_exptl_absorpt_correction_T_max 0.836
_exptl_absorpt_correction_T_min 0.795
_exptl_absorpt_correction_type numerical
_exptl_absorpt_process_details 'NUMABS (Rigaku, 1999)'
_exptl_crystal_colour violet
_exptl_crystal_density_diffrn 1.518
_exptl_crystal_density_method 'not measured'
_exptl_crystal_description block
_exptl_crystal_F_000 608
_exptl_crystal_size_max 0.20
_exptl_crystal_size_mid 0.20
_exptl_crystal_size_min 0.20
_refine_diff_density_max 2.494
_refine_diff_density_min -0.773
_refine_diff_density_rms 0.093
_refine_ls_extinction_method none
_refine_ls_goodness_of_fit_ref 1.060
_refine_ls_hydrogen_treatment constr
_refine_ls_matrix_type full
_refine_ls_number_parameters 370
_refine_ls_number_reflns 5785
_refine_ls_number_restraints 0
_refine_ls_restrained_S_all 1.060
_refine_ls_R_factor_all 0.0556
_refine_ls_R_factor_gt 0.0509
_refine_ls_shift/su_max 0.001
_refine_ls_shift/su_mean 0.000
_refine_ls_structure_factor_coef Fsqd
_refine_ls_weighting_details 'calc w=1/[\s^2^(Fo^2^)+(0.0758P)^2^+1.9104P] where P=(Fo^2^+2Fc^2^)/3'
_refine_ls_weighting_scheme calc
_refine_ls_wR_factor_gt 0.1407
_refine_ls_wR_factor_ref 0.1441
_reflns_number_gt 5179
_reflns_number_total 5785
_reflns_threshold_expression >2sigma(I)
_cod_data_source_file ICA-2013-399-131-137-3.cif
_cod_data_source_block K[2]_0.5CH3OH_4.5H2O
_cod_original_formula_sum 'C20.50 H35 Co K N4 O9'
_cod_database_code 1516869

loop_
_symmetry_equiv_pos_as_xyz
'x, y, z'
'-x, -y, -z'

loop_
_atom_site_label
_atom_site_type_symbol
_atom_site_fract_x
_atom_site_fract_y
_atom_site_fract_z
_atom_site_U_iso_or_equiv
_atom_site_adp_type
_atom_site_occupancy
_atom_site_symmetry_multiplicity
_atom_site_calc_flag
_atom_site_refinement_flags
Co1 Co 0.13482(4) 0.81895(3) 0.63178(3) 0.02046(12) Uani 1 1 d .
K1 K 0.46368(10) 1.21063(9) 1.01086(6) 0.0492(2) Uani 1 1 d .
O1 O 0.1144(3) 0.88865(17) 0.76083(15) 0.0288(4) Uani 1 1 d .
O2 O 0.2773(3) 1.18320(19) 0.65560(17) 0.0364(5) Uani 1 1 d .
O3 O 0.3695(2) 0.84567(17) 0.71264(16) 0.0289(4) Uani 1 1 d .
O4 O 0.0581(3) 0.48385(17) 0.67302(16) 0.0294(4) Uani 1 1 d .
O5 O 0.0691(9) 0.5374(5) 0.8676(4) 0.0530(15) Uani 0.50 1 d P
O6 O 0.8096(3) 1.2177(2) 1.08508(18) 0.0402(5) Uani 1 1 d .
O7 O 0.5890(7) 1.4197(5) 0.9927(4) 0.0410(11) Uani 0.50 1 d P
O8 O 0.4747(6) 0.9870(4) 1.0745(4) 0.0451(11) Uani 0.50 1 d P
O9 O 0.4284(6) 0.9083(4) 1.1407(4) 0.0505(10) Uani 0.60 1 d P
O10 O -0.1341(7) 0.4509(7) 0.9564(5) 0.0650(16) Uani 0.50 1 d P
O11 O -0.3871(6) 0.3108(4) 0.8044(4) 0.0588(10) Uani 0.70 1 d P
O12 O 0.5190(12) 1.3442(10) 0.8799(8) 0.062(3) Uani 0.30 1 d P
O13 O 0.592(2) 1.2430(17) 0.8433(12) 0.078(6) Uani 0.20 1 d P
O14 O 0.573(4) 1.4749(14) 1.017(2) 0.127(13) Uani 0.20 1 d P
N1 N 0.2107(3) 0.9752(2) 0.61741(18) 0.0255(5) Uani 1 1 d .
N2 N 0.1636(3) 0.7491(2) 0.50224(18) 0.0268(5) Uani 1 1 d .
H2A H 0.2606 0.7283 0.5202 0.032 Uiso 1 1 calc R
H2B H 0.0695 0.6781 0.4552 0.032 Uiso 1 1 calc R
N3 N 0.0477(3) 0.65726(19) 0.63467(17) 0.0223(4) Uani 1 1 d .
N4 N -0.1062(3) 0.7940(2) 0.55229(18) 0.0263(5) Uani 1 1 d .
H4A H -0.1419 0.8398 0.5970 0.032 Uiso 1 1 calc R
H4B H -0.1185 0.8210 0.4959 0.032 Uiso 1 1 calc R
C1 C 0.1058(3) 1.0003(2) 0.7945(2) 0.0249(5) Uani 1 1 d .
C2 C 0.0462(4) 1.0251(3) 0.8751(2) 0.0292(6) Uani 1 1 d .
H2 H 0.0139 0.9617 0.9011 0.035 Uiso 1 1 calc R
C3 C 0.0334(4) 1.1385(3) 0.9173(2) 0.0361(7) Uani 1 1 d .
H3 H -0.0095 1.1515 0.9703 0.043 Uiso 1 1 calc R
C4 C 0.0836(5) 1.2335(3) 0.8819(3) 0.0403(7) Uani 1 1 d .
H4 H 0.0767 1.3121 0.9111 0.048 Uiso 1 1 calc R
C5 C 0.1431(4) 1.2119(3) 0.8044(2) 0.0353(7) Uani 1 1 d .
H5 H 0.1792 1.2776 0.7815 0.042 Uiso 1 1 calc R
C6 C 0.1531(3) 1.0962(2) 0.7573(2) 0.0260(5) Uani 1 1 d .
C7 C 0.2192(4) 1.0857(2) 0.6726(2) 0.0258(5) Uani 1 1 d .
C8 C 0.2820(4) 0.9664(3) 0.5385(3) 0.0348(6) Uani 1 1 d .
H8A H 0.4052 0.9764 0.5731 0.042 Uiso 1 1 calc R
H8B H 0.2742 1.0330 0.5094 0.042 Uiso 1 1 calc R
C9 C 0.1807(4) 0.8415(3) 0.4490(3) 0.0363(7) Uani 1 1 d .
H9 H 0.0625 0.8400 0.4074 0.044 Uiso 1 1 calc R
C10 C 0.2593(4) 0.8096(3) 0.3705(3) 0.0403(7) Uani 1 1 d .
H10A H 0.3732 0.8068 0.4091 0.048 Uiso 1 1 calc R
H10B H 0.2714 0.8730 0.3385 0.048 Uiso 1 1 calc R
H10C H 0.1837 0.7283 0.3133 0.048 Uiso 1 1 calc R
C11 C 0.4288(3) 0.7584(2) 0.7336(2) 0.0241(5) Uani 1 1 d .
C12 C 0.6098(4) 0.7896(3) 0.7758(2) 0.0305(6) Uani 1 1 d .
H12 H 0.6801 0.8686 0.7836 0.037 Uiso 1 1 calc R
C13 C 0.6873(4) 0.7095(3) 0.8058(2) 0.0341(6) Uani 1 1 d .
H13 H 0.8095 0.7334 0.8338 0.041 Uiso 1 1 calc R
C14 C 0.5880(4) 0.5940(3) 0.7954(3) 0.0402(7) Uani 1 1 d .
H14 H 0.6411 0.5389 0.8176 0.048 Uiso 1 1 calc R
C15 C 0.4099(4) 0.5600(3) 0.7521(2) 0.0338(6) Uani 1 1 d .
H15 H 0.3420 0.4803 0.7443 0.041 Uiso 1 1 calc R
C16 C 0.3258(3) 0.6390(2) 0.7192(2) 0.0233(5) Uani 1 1 d .
C17 C 0.1330(3) 0.5903(2) 0.67329(19) 0.0220(5) Uani 1 1 d .
C18 C -0.1412(3) 0.6077(3) 0.5918(2) 0.0290(6) Uani 1 1 d .
H18A H -0.1756 0.6316 0.6511 0.035 Uiso 1 1 calc R
H18B H -0.1845 0.5158 0.5596 0.035 Uiso 1 1 calc R
C19 C -0.2181(4) 0.6573(3) 0.5088(3) 0.0410(7) Uani 1 1 d .
H19 H -0.2104 0.6137 0.4415 0.049 Uiso 1 1 calc R
C20 C -0.4067(4) 0.6434(4) 0.4810(4) 0.0548(10) Uani 1 1 d .
H20A H -0.4135 0.6968 0.5432 0.066 Uiso 1 1 calc R
H20B H -0.4753 0.5566 0.4628 0.066 Uiso 1 1 calc R
H20C H -0.4521 0.6679 0.4192 0.066 Uiso 1 1 calc R
C21 C -0.0670(8) 0.5036(5) 0.8291(4) 0.0249(10) Uani 0.50 1 d P

loop_
_atom_site_aniso_label
_atom_site_aniso_U_11
_atom_site_aniso_U_22
_atom_site_aniso_U_33
_atom_site_aniso_U_23
_atom_site_aniso_U_13
_atom_site_aniso_U_12
Co1 0.02230(19) 0.01783(18) 0.01863(19) 0.00720(13) 0.00633(14) 0.00620(13)
K1 0.0384(4) 0.0764(6) 0.0264(3) 0.0095(3) 0.0095(3) 0.0270(4)
O1 0.0458(12) 0.0207(9) 0.0227(9) 0.0099(7) 0.0154(8) 0.0137(8)
O2 0.0489(13) 0.0234(10) 0.0357(11) 0.0165(9) 0.0150(10) 0.0103(9)
O3 0.0234(9) 0.0206(9) 0.0327(10) 0.0100(8) 0.0034(8) 0.0043(7)
O4 0.0331(10) 0.0198(9) 0.0345(10) 0.0111(8) 0.0141(8) 0.0079(8)
O5 0.100(5) 0.039(3) 0.037(3) 0.023(2) 0.040(3) 0.029(3)
O6 0.0436(13) 0.0539(14) 0.0308(11) 0.0222(10) 0.0155(9) 0.0241(11)
O7 0.062(3) 0.036(3) 0.033(2) 0.014(2) 0.026(2) 0.024(2)
O8 0.044(3) 0.030(2) 0.045(3) 0.005(2) 0.007(2) 0.0131(19)
O9 0.044(2) 0.043(2) 0.048(2) 0.0061(19) 0.0104(19) 0.0139(18)
O10 0.045(3) 0.090(5) 0.067(4) 0.041(3) 0.027(3) 0.019(3)
O11 0.065(3) 0.051(2) 0.059(2) 0.016(2) 0.029(2) 0.019(2)
O12 0.045(5) 0.068(6) 0.063(6) 0.040(5) 0.011(4) 0.008(4)
O13 0.067(10) 0.079(11) 0.042(8) 0.030(8) 0.003(7) -0.026(9)
O14 0.23(3) 0.014(7) 0.19(2) 0.009(10) 0.19(3) 0.007(10)
N1 0.0298(12) 0.0235(10) 0.0244(11) 0.0121(9) 0.0110(9) 0.0094(9)
N2 0.0256(11) 0.0233(11) 0.0247(11) 0.0043(9) 0.0099(9) 0.0039(9)
N3 0.0213(10) 0.0188(10) 0.0219(10) 0.0061(8) 0.0064(8) 0.0050(8)
N4 0.0270(11) 0.0299(12) 0.0249(11) 0.0142(9) 0.0103(9) 0.0120(9)
C1 0.0250(12) 0.0225(12) 0.0201(11) 0.0055(10) 0.0043(9) 0.0075(10)
C2 0.0283(14) 0.0292(13) 0.0265(13) 0.0080(11) 0.0099(11) 0.0096(11)
C3 0.0358(16) 0.0413(17) 0.0281(14) 0.0066(12) 0.0109(12) 0.0196(13)
C4 0.053(2) 0.0321(15) 0.0314(15) 0.0052(13) 0.0113(14) 0.0251(14)
C5 0.0480(18) 0.0249(13) 0.0266(14) 0.0091(11) 0.0078(12) 0.0157(12)
C6 0.0279(13) 0.0213(12) 0.0203(12) 0.0055(10) 0.0027(10) 0.0086(10)
C7 0.0269(13) 0.0212(12) 0.0235(12) 0.0111(10) 0.0038(10) 0.0069(10)
C8 0.0456(17) 0.0300(14) 0.0400(16) 0.0197(13) 0.0256(14) 0.0142(13)
C9 0.0367(16) 0.0447(17) 0.0333(15) 0.0192(14) 0.0173(13) 0.0160(14)
C10 0.0387(17) 0.0494(19) 0.0385(16) 0.0167(15) 0.0239(14) 0.0142(14)
C11 0.0250(13) 0.0254(12) 0.0191(11) 0.0076(10) 0.0071(9) 0.0086(10)
C12 0.0254(13) 0.0325(14) 0.0294(14) 0.0092(12) 0.0100(11) 0.0088(11)
C13 0.0251(14) 0.0427(16) 0.0288(14) 0.0069(12) 0.0078(11) 0.0150(12)
C14 0.0367(17) 0.0369(16) 0.0409(17) 0.0137(14) 0.0055(13) 0.0204(13)
C15 0.0328(15) 0.0279(14) 0.0345(15) 0.0131(12) 0.0060(12) 0.0120(12)
C16 0.0256(13) 0.0234(12) 0.0192(11) 0.0077(10) 0.0072(10) 0.0099(10)
C17 0.0275(13) 0.0188(11) 0.0167(11) 0.0042(9) 0.0085(9) 0.0073(9)
C18 0.0223(13) 0.0237(12) 0.0355(15) 0.0090(11) 0.0100(11) 0.0051(10)
C19 0.0392(17) 0.0384(17) 0.0408(17) 0.0124(14) 0.0164(14) 0.0100(14)
C20 0.0253(16) 0.065(2) 0.085(3) 0.054(2) 0.0183(17) 0.0157(16)
C21 0.027(3) 0.023(2) 0.023(2) 0.005(2) 0.013(2) 0.006(2)

loop_
_atom_type_symbol
_atom_type_description
_atom_type_scat_dispersion_real
_atom_type_scat_dispersion_imag
_atom_type_scat_source
C C 0.0033 0.0016 'International Tables Vol C Tables 4.2.6.8 and 6.1.1.4'
H H 0.0000 0.0000 'International Tables Vol C Tables 4.2.6.8 and 6.1.1.4'
O O 0.0106 0.0060 'International Tables Vol C Tables 4.2.6.8 and 6.1.1.4'
N N 0.0061 0.0033 'International Tables Vol C Tables 4.2.6.8 and 6.1.1.4'
K K 0.2009 0.2494 'International Tables Vol C Tables 4.2.6.8 and 6.1.1.4'
Co Co 0.3494 0.9721 'International Tables Vol C Tables 4.2.6.8 and 6.1.1.4'

loop_
_geom_angle_atom_site_label_1
_geom_angle_atom_site_label_2
_geom_angle_atom_site_label_3
_geom_angle
_geom_angle_site_symmetry_1
_geom_angle_site_symmetry_3
O3 Co1 O1 90.55(9) . .
O3 Co1 N1 88.01(9) . .
O1 Co1 N1 94.13(9) . .
O3 Co1 N3 94.94(9) . .
O1 Co1 N3 89.03(9) . .
N1 Co1 N3 175.66(9) . .
O3 Co1 N4 178.47(9) . .
O1 Co1 N4 87.92(10) . .
N1 Co1 N4 91.92(10) . .
N3 Co1 N4 85.22(10) . .
O3 Co1 N2 87.65(10) . .
O1 Co1 N2 178.19(9) . .
N1 Co1 N2 85.58(10) . .
N3 Co1 N2 91.35(9) . .
N4 Co1 N2 93.87(10) . .
O7 K1 O8 121.16(17) . 2_677
O7 K1 O12 30.4(3) . .
O8 K1 O12 99.5(3) 2_677 .
O7 K1 O6 84.70(13) . .
O8 K1 O6 60.86(12) 2_677 .
O12 K1 O6 90.8(2) . .
O7 K1 O9 89.49(15) . 2_677
O8 K1 O9 33.03(15) 2_677 2_677
O12 K1 O9 66.6(3) . 2_677
O6 K1 O9 61.12(10) . 2_677
O7 K1 O14 12.0(3) . .
O8 K1 O14 133.1(3) 2_677 .
O12 K1 O14 39.3(5) . .
O6 K1 O14 92.1(6) . .
O9 K1 O14 101.3(3) 2_677 .
O7 K1 O8 156.39(16) . .
O8 K1 O8 49.2(2) 2_677 .
O12 K1 O8 148.5(3) . .
O6 K1 O8 71.89(11) . .
O9 K1 O8 81.95(14) 2_677 .
O14 K1 O8 159.8(6) . .
O7 K1 O13 54.2(4) . .
O8 K1 O13 69.5(4) 2_677 .
O12 K1 O13 30.6(5) . .
O6 K1 O13 71.5(4) . .
O9 K1 O13 36.4(4) 2_677 .
O14 K1 O13 65.7(5) . .
O8 K1 O13 118.0(4) . .
O7 K1 C5 75.97(13) . .
O8 K1 C5 103.31(12) 2_677 .
O12 K1 C5 57.3(2) . .
O6 K1 C5 143.16(8) . .
O9 K1 C5 87.31(11) 2_677 .
O14 K1 C5 75.0(6) . .
O8 K1 C5 125.18(11) . .
O13 K1 C5 71.8(4) . .
O7 K1 C12 119.75(13) . 2_677
O8 K1 C12 113.08(13) 2_677 2_677
O12 K1 C12 147.2(3) . 2_677
O6 K1 C12 101.06(7) . 2_677
O9 K1 C12 145.49(11) 2_677 2_677
O14 K1 C12 109.0(3) . 2_677
O8 K1 C12 63.91(11) . 2_677
O13 K1 C12 170.1(3) . 2_677
C5 K1 C12 115.74(8) . 2_677
O7 K1 C11 111.96(12) . 2_677
O8 K1 C11 105.07(12) 2_677 2_677
O12 K1 C11 142.2(2) . 2_677
O6 K1 C11 77.03(7) . 2_677
O9 K1 C11 131.01(11) 2_677 2_677
O14 K1 C11 104.6(5) . 2_677
O8 K1 C11 60.59(10) . 2_677
O13 K1 C11 146.4(3) . 2_677
C5 K1 C11 139.31(8) . 2_677
C12 K1 C11 24.60(7) 2_677 2_677
O7 K1 C4 83.72(14) . .
O8 K1 C4 118.94(12) 2_677 .
O12 K1 C4 74.8(2) . .
O6 K1 C4 165.51(9) . .
O9 K1 C4 110.06(11) 2_677 .
O14 K1 C4 78.1(6) . .
O8 K1 C4 119.88(12) . .
O13 K1 C4 94.6(4) . .
C5 K1 C4 23.81(8) . .
C12 K1 C4 92.25(8) 2_677 .
C11 K1 C4 115.51(8) 2_677 .
C1 O1 Co1 124.50(17) . .
C11 O3 Co1 124.90(17) . .
O14 O7 O12 128(3) . .
O14 O7 K1 121.0(13) . .
O12 O7 K1 84.0(4) . .
O9 O8 K1 80.8(2) . 2_677
O9 O8 K1 147.6(3) . .
K1 O8 K1 130.8(2) 2_677 .
O8 O9 K1 66.2(2) . 2_677
O13 O11 O12 67.8(12) 1_445 1_445
O7 O12 O13 119.8(9) . .
O7 O12 O11 130.9(7) . 1_665
O13 O12 O11 40.8(6) . 1_665
O7 O12 K1 65.6(4) . .
O13 O12 K1 82.3(6) . .
O11 O12 K1 122.9(6) 1_665 .
O11 O13 O12 71.4(13) 1_665 .
O11 O13 K1 138.4(16) 1_665 .
O12 O13 K1 67.2(7) . .
O7 O14 O14 134(4) . 2_687
O7 O14 K1 47.0(11) . .
O14 O14 K1 115.7(15) 2_687 .
C7 N1 C8 118.4(2) . .
C7 N1 Co1 129.93(19) . .
C8 N1 Co1 111.47(18) . .
C9 N2 Co1 109.98(18) . .
C9 N2 H2A 109.7 . .
Co1 N2 H2A 109.7 . .
C9 N2 H2B 109.7 . .
Co1 N2 H2B 109.7 . .
H2A N2 H2B 108.2 . .
C17 N3 C18 117.8(2) . .
C17 N3 Co1 129.28(18) . .
C18 N3 Co1 112.87(17) . .
C19 N4 Co1 110.48(19) . .
C19 N4 H4A 109.6 . .
Co1 N4 H4A 109.6 . .
C19 N4 H4B 109.6 . .
Co1 N4 H4B 109.6 . .
H4A N4 H4B 108.1 . .
O1 C1 C6 125.3(3) . .
O1 C1 C2 117.0(2) . .
C6 C1 C2 117.7(2) . .
O1 C1 K1 114.10(16) . .
C6 C1 K1 77.52(15) . .
C2 C1 K1 77.36(16) . .
C3 C2 C1 122.3(3) . .
C3 C2 K1 78.70(18) . .
C1 C2 K1 78.34(16) . .
C3 C2 H2 118.9 . .
C1 C2 H2 118.9 . .
K1 C2 H2 114.3 . .
C2 C3 C4 119.8(3) . .
C2 C3 K1 77.55(18) . .
C4 C3 K1 77.0(2) . .
C2 C3 H3 120.1 . .
C4 C3 H3 120.1 . .
K1 C3 H3 116.0 . .
C5 C4 C3 119.0(3) . .
C5 C4 K1 76.73(19) . .
C3 C4 K1 79.05(19) . .
C5 C4 H4 120.5 . .
C3 C4 H4 120.5 . .
K1 C4 H4 114.4 . .
C4 C5 C6 122.7(3) . .
C4 C5 K1 79.46(19) . .
C6 C5 K1 79.70(16) . .
C4 C5 H5 118.6 . .
C6 C5 H5 118.6 . .
K1 C5 H5 112.2 . .
C5 C6 C1 118.5(3) . .
C5 C6 C7 116.9(2) . .
C1 C6 C7 124.6(2) . .
C5 C6 K1 75.86(16) . .
C1 C6 K1 78.20(15) . .
C7 C6 K1 114.28(17) . .
O2 C7 N1 123.0(3) . .
O2 C7 C6 118.4(2) . .
N1 C7 C6 118.6(2) . .
N1 C8 C9 108.5(2) . .
N1 C8 H8A 110.0 . .
C9 C8 H8A 110.0 . .
N1 C8 H8B 110.0 . .
C9 C8 H8B 110.0 . .
H8A C8 H8B 108.4 . .
N2 C9 C8 106.1(2) . .
N2 C9 C10 111.6(3) . .
C8 C9 C10 114.5(3) . .
N2 C9 H9 108.1 . .
C8 C9 H9 108.1 . .
C10 C9 H9 108.1 . .
C9 C10 H10A 109.5 . .
C9 C10 H10B 109.5 . .
H10A C10 H10B 109.5 . .
C9 C10 H10C 109.5 . .
H10A C10 H10C 109.5 . .
H10B C10 H10C 109.5 . .
O3 C11 C12 116.6(2) . .
O3 C11 C16 125.1(2) . .
C12 C11 C16 118.2(2) . .
O3 C11 K1 110.78(16) . 2_677
C12 C11 K1 77.62(16) . 2_677
C16 C11 K1 80.02(15) . 2_677
C13 C12 C11 122.0(3) . .
C13 C12 K1 79.64(18) . 2_677
C11 C12 K1 77.78(16) . 2_677
C13 C12 H12 119.0 . .
C11 C12 H12 119.0 . .
K1 C12 H12 113.8 2_677 .
C12 C13 C14 120.2(3) . .
C12 C13 K1 76.61(17) . 2_677
C14 C13 K1 78.78(19) . 2_677
C12 C13 H13 119.9 . .
C14 C13 H13 119.9 . .
K1 C13 H13 115.3 2_677 .
C13 C14 C15 119.0(3) . .
C13 C14 K1 77.44(19) . 2_677
C15 C14 K1 78.1(2) . 2_677
C13 C14 H14 120.5 . .
C15 C14 H14 120.5 . .
K1 C14 H14 114.7 2_677 .
C14 C15 C16 122.4(3) . .
C14 C15 K1 78.17(19) . 2_677
C16 C15 K1 78.17(16) . 2_677
C14 C15 H15 118.8 . .
C16 C15 H15 118.8 . .
K1 C15 H15 115.2 2_677 .
C15 C16 C11 118.1(3) . .
C15 C16 C17 116.8(2) . .
C11 C16 C17 125.0(2) . .
C15 C16 K1 77.75(16) . 2_677
C11 C16 K1 75.58(14) . 2_677
C17 C16 K1 115.64(15) . 2_677
O4 C17 N3 122.9(2) . .
O4 C17 C16 117.9(2) . .
N3 C17 C16 119.2(2) . .
N3 C18 C19 109.7(2) . .
N3 C18 H18A 109.7 . .
C19 C18 H18A 109.7 . .
N3 C18 H18B 109.7 . .
C19 C18 H18B 109.7 . .
H18A C18 H18B 108.2 . .
C18 C19 N4 106.3(3) . .
C18 C19 C20 114.7(3) . .
N4 C19 C20 109.9(3) . .
C18 C19 H19 108.6 . .
N4 C19 H19 108.6 . .
C20 C19 H19 108.6 . .
C19 C20 H20A 109.5 . .
C19 C20 H20B 109.5 . .
H20A C20 H20B 109.5 . .
C19 C20 H20C 109.5 . .
H20A C20 H20C 109.5 . .
H20B C20 H20C 109.5 . .

loop_
_geom_bond_atom_site_label_1
_geom_bond_atom_site_label_2
_geom_bond_distance
_geom_bond_site_symmetry_2
Co1 O3 1.8902(19) .
Co1 O1 1.9013(19) .
Co1 N1 1.912(2) .
Co1 N3 1.914(2) .
Co1 N4 1.940(2) .
Co1 N2 1.948(2) .
K1 O7 2.590(5) .
K1 O8 2.636(5) 2_677
K1 O12 2.828(9) .
K1 O6 2.841(3) .
K1 O9 2.843(5) 2_677
K1 O14 3.034(16) .
K1 O8 3.038(5) .
K1 O13 3.041(16) .
K1 C5 3.306(3) .
K1 C12 3.314(3) 2_677
K1 C11 3.316(3) 2_677
K1 C4 3.340(3) .
O1 C1 1.326(3) .
O2 C7 1.272(3) .
O3 C11 1.325(3) .
O4 C17 1.282(3) .
O5 C21 1.053(8) .
O7 O14 0.735(16) .
O7 O12 1.441(12) .
O8 O9 1.570(7) .
O8 K1 2.636(5) 2_677
O9 K1 2.843(5) 2_677
O11 O13 1.102(15) 1_445
O11 O12 1.599(12) 1_445
O12 O13 1.56(3) .
O12 O11 1.599(12) 1_665
O13 O11 1.102(15) 1_665
O14 O14 1.53(6) 2_687
N1 C7 1.320(4) .
N1 C8 1.458(4) .
N2 C9 1.494(4) .
N2 H2A 0.9200 .
N2 H2B 0.9200 .
N3 C17 1.317(3) .
N3 C18 1.466(3) .
N4 C19 1.520(4) .
N4 H4A 0.9200 .
N4 H4B 0.9200 .
C1 C6 1.412(4) .
C1 C2 1.413(4) .
C2 C3 1.382(4) .
C2 H2 0.9500 .
C3 C4 1.391(5) .
C3 H3 0.9500 .
C4 C5 1.371(5) .
C4 H4 0.9500 .
C5 C6 1.411(4) .
C5 H5 0.9500 .
C6 C7 1.500(4) .
C8 C9 1.500(5) .
C8 H8A 0.9900 .
C8 H8B 0.9900 .
C9 C10 1.523(4) .
C9 H9 1.0000 .
C10 H10A 0.9800 .
C10 H10B 0.9800 .
C10 H10C 0.9800 .
C11 C12 1.413(4) .
C11 C16 1.415(4) .
C11 K1 3.316(3) 2_677
C12 C13 1.372(4) .
C12 K1 3.314(3) 2_677
C12 H12 0.9500 .
C13 C14 1.385(5) .
C13 K1 3.352(3) 2_677
C13 H13 0.9500 .
C14 C15 1.385(4) .
C14 K1 3.368(4) 2_677
C14 H14 0.9500 .
C15 C16 1.406(4) .
C15 K1 3.367(3) 2_677
C15 H15 0.9500 .
C16 C17 1.494(4) .
C16 K1 3.372(3) 2_677
C18 C19 1.482(4) .
C18 H18A 0.9900 .
C18 H18B 0.9900 .
C19 C20 1.530(5) .
C19 H19 1.0000 .
C20 H20A 0.9800 .
C20 H20B 0.9800 .
C20 H20C 0.9800 .

loop_
_geom_hbond_atom_site_label_D
_geom_hbond_atom_site_label_H
_geom_hbond_atom_site_label_A
_geom_hbond_distance_DH
_geom_hbond_distance_HA
_geom_hbond_distance_DA
_geom_hbond_angle_DHA
_geom_hbond_site_symmetry_A
N2 H2B O4 0.920 2.018 2.875(3) 154.40 2_566
N4 H4B O2 0.920 2.105 2.934(4) 149.35 2_576

loop_
_geom_torsion_atom_site_label_1
_geom_torsion_atom_site_label_2
_geom_torsion_atom_site_label_3
_geom_torsion_atom_site_label_4
_geom_torsion
_geom_torsion_site_symmetry_1
_geom_torsion_site_symmetry_4
O3 Co1 O1 C1 105.9(2) . .
N1 Co1 O1 C1 17.9(2) . .
N3 Co1 O1 C1 -159.2(2) . .
N4 Co1 O1 C1 -73.9(2) . .
N2 Co1 O1 C1 99(3) . .
O1 Co1 O3 C11 102.4(2) . .
N1 Co1 O3 C11 -163.5(2) . .
N3 Co1 O3 C11 13.3(2) . .
N4 Co1 O3 C11 109(3) . .
N2 Co1 O3 C11 -77.9(2) . .
O8 K1 O7 O14 -179(3) 2_677 .
O12 K1 O7 O14 132(3) . .
O6 K1 O7 O14 -128(3) . .
O9 K1 O7 O14 171(3) 2_677 .
O8 K1 O7 O14 -120(3) . .
O13 K1 O7 O14 161(3) . .
C5 K1 O7 O14 84(3) . .
C12 K1 O7 O14 -28(3) 2_677 .
C11 K1 O7 O14 -54(3) 2_677 .
C4 K1 O7 O14 61(3) . .
O8 K1 O7 O12 49.5(5) 2_677 .
O6 K1 O7 O12 100.7(5) . .
O9 K1 O7 O12 39.6(5) 2_677 .
O14 K1 O7 O12 -132(3) . .
O8 K1 O7 O12 107.9(6) . .
O13 K1 O7 O12 29.7(6) . .
C5 K1 O7 O12 -47.7(5) . .
C12 K1 O7 O12 -159.6(5) 2_677 .
C11 K1 O7 O12 174.4(5) 2_677 .
C4 K1 O7 O12 -70.6(5) . .
O7 K1 O8 O9 121.2(6) . .
O8 K1 O8 O9 -164.4(7) 2_677 .
O12 K1 O8 O9 -171.6(6) . .
O6 K1 O8 O9 128.8(6) . .
O9 K1 O8 O9 -169.0(5) 2_677 .
O14 K1 O8 O9 90.0(11) . .
O13 K1 O8 O9 -174.7(6) . .
C5 K1 O8 O9 -88.1(6) . .
C12 K1 O8 O9 16.2(5) 2_677 .
C11 K1 O8 O9 43.8(5) 2_677 .
C4 K1 O8 O9 -60.5(6) . .
O7 K1 O8 K1 -74.4(4) . 2_677
O8 K1 O8 K1 0.0 2_677 2_677
O12 K1 O8 K1 -7.2(5) . 2_677
O6 K1 O8 K1 -66.8(2) . 2_677
O9 K1 O8 K1 -4.6(2) 2_677 2_677
O14 K1 O8 K1 -105.6(9) . 2_677
O13 K1 O8 K1 -10.3(4) . 2_677
C5 K1 O8 K1 76.3(3) . 2_677
C12 K1 O8 K1 -179.4(3) 2_677 2_677
C11 K1 O8 K1 -151.8(3) 2_677 2_677
C4 K1 O8 K1 103.9(2) . 2_677
K1 O8 O9 K1 168.1(6) . 2_677
O14 O7 O12 O13 170.3(19) . .
K1 O7 O12 O13 -64.5(9) . .
O14 O7 O12 O11 121(2) . 1_665
K1 O7 O12 O11 -113.4(9) . 1_665
O14 O7 O12 K1 -125.2(19) . .
O8 K1 O12 O7 -138.7(4) 2_677 .
O6 K1 O12 O7 -78.1(5) . .
O9 K1 O12 O7 -136.0(5) 2_677 .
O14 K1 O12 O7 14.2(9) . .
O8 K1 O12 O7 -133.2(5) . .
O13 K1 O12 O7 -127.8(8) . .
C5 K1 O12 O7 121.5(6) . .
C12 K1 O12 O7 33.9(7) 2_677 .
C11 K1 O12 O7 -8.5(7) 2_677 .
C4 K1 O12 O7 103.7(5) . .
O7 K1 O12 O13 127.8(8) . .
O8 K1 O12 O13 -10.9(7) 2_677 .
O6 K1 O12 O13 49.7(6) . .
O9 K1 O12 O13 -8.2(6) 2_677 .
O14 K1 O12 O13 141.9(12) . .
O8 K1 O12 O13 -5.4(9) . .
C5 K1 O12 O13 -110.7(7) . .
C12 K1 O12 O13 161.7(6) 2_677 .
C11 K1 O12 O13 119.3(7) 2_677 .
C4 K1 O12 O13 -128.5(7) . .
O7 K1 O12 O11 124.2(8) . 1_665
O8 K1 O12 O11 -14.5(6) 2_677 1_665
O6 K1 O12 O11 46.1(6) . 1_665
O9 K1 O12 O11 -11.7(5) 2_677 1_665
O14 K1 O12 O11 138.4(12) . 1_665
O8 K1 O12 O11 -9.0(9) . 1_665
O13 K1 O12 O11 -3.6(6) . 1_665
C5 K1 O12 O11 -114.3(7) . 1_665
C12 K1 O12 O11 158.1(4) 2_677 1_665
C11 K1 O12 O11 115.7(6) 2_677 1_665
C4 K1 O12 O11 -132.0(6) . 1_665
O7 O12 O13 O11 -119.4(9) . 1_665
K1 O12 O13 O11 -175.4(8) . 1_665
O7 O12 O13 K1 56.1(7) . .
O11 O12 O13 K1 175.4(8) 1_665 .
O7 K1 O13 O11 -23.0(13) . 1_665
O8 K1 O13 O11 175.0(16) 2_677 1_665
O12 K1 O13 O11 6.5(11) . 1_665
O6 K1 O13 O11 -120.0(15) . 1_665
O9 K1 O13 O11 173.8(19) 2_677 1_665
O14 K1 O13 O11 -18.9(15) . 1_665
O8 K1 O13 O11 -176.7(14) . 1_665
C5 K1 O13 O11 62.5(15) . 1_665
C12 K1 O13 O11 -78(3) 2_677 1_665
C11 K1 O13 O11 -98.5(17) 2_677 1_665
C4 K1 O13 O11 55.8(15) . 1_665
O7 K1 O13 O12 -29.6(5) . .
O8 K1 O13 O12 168.5(7) 2_677 .
O6 K1 O13 O12 -126.5(6) . .
O9 K1 O13 O12 167.3(9) 2_677 .
O14 K1 O13 O12 -25.4(9) . .
O8 K1 O13 O12 176.8(5) . .
C5 K1 O13 O12 56.0(6) . .
C12 K1 O13 O12 -85(3) 2_677 .
C11 K1 O13 O12 -105.1(9) 2_677 .
C4 K1 O13 O12 49.3(6) . .
O12 O7 O14 O14 23(4) . 2_687
K1 O7 O14 O14 -85(4) . 2_687
O12 O7 O14 K1 109(3) . .
O8 K1 O14 O7 1(4) 2_677 .
O12 K1 O14 O7 -37(2) . .
O6 K1 O14 O7 52(3) . .
O9 K1 O14 O7 -9(3) 2_677 .
O8 K1 O14 O7 89(3) . .
O13 K1 O14 O7 -17(3) . .
C5 K1 O14 O7 -93(3) . .
C12 K1 O14 O7 155(3) 2_677 .
C11 K1 O14 O7 129(3) 2_677 .
C4 K1 O14 O7 -117(3) . .
O7 K1 O14 O14 128(5) . 2_687
O8 K1 O14 O14 129.3(15) 2_677 2_687
O12 K1 O14 O14 91(2) . 2_687
O6 K1 O14 O14 179.9(19) . 2_687
O9 K1 O14 O14 119.0(19) 2_677 2_687
O8 K1 O14 O14 -143.5(18) . 2_687
O13 K1 O14 O14 111(2) . 2_687
C5 K1 O14 O14 34.9(19) . 2_687
C12 K1 O14 O14 -78(2) 2_677 2_687
C11 K1 O14 O14 -103(2) 2_677 2_687
C4 K1 O14 O14 10.6(19) . 2_687
O3 Co1 N1 C7 -98.4(3) . .
O1 Co1 N1 C7 -8.0(3) . .
N3 Co1 N1 C7 128.8(12) . .
N4 Co1 N1 C7 80.1(3) . .
N2 Co1 N1 C7 173.8(3) . .
O3 Co1 N1 C8 75.8(2) . .
O1 Co1 N1 C8 166.2(2) . .
N3 Co1 N1 C8 -57.0(13) . .
N4 Co1 N1 C8 -105.7(2) . .
N2 Co1 N1 C8 -12.0(2) . .
O3 Co1 N2 C9 -102.64(19) . .
O1 Co1 N2 C9 -95(3) . .
N1 Co1 N2 C9 -14.46(19) . .
N3 Co1 N2 C9 162.47(19) . .
N4 Co1 N2 C9 77.17(19) . .
O3 Co1 N3 C17 -5.2(2) . .
O1 Co1 N3 C17 -95.7(2) . .
N1 Co1 N3 C17 127.3(12) . .
N4 Co1 N3 C17 176.3(2) . .
N2 Co1 N3 C17 82.5(2) . .
O3 Co1 N3 C18 171.38(18) . .
O1 Co1 N3 C18 80.90(18) . .
N1 Co1 N3 C18 -56.0(13) . .
N4 Co1 N3 C18 -7.09(18) . .
N2 Co1 N3 C18 -100.86(19) . .
O3 Co1 N4 C19 -113(3) . .
O1 Co1 N4 C19 -105.9(2) . .
N1 Co1 N4 C19 160.0(2) . .
N3 Co1 N4 C19 -16.7(2) . .
N2 Co1 N4 C19 74.3(2) . .
Co1 O1 C1 C6 -16.9(4) . .
Co1 O1 C1 C2 163.88(19) . .
Co1 O1 C1 K1 -108.48(17) . .
O7 K1 C1 O1 129.4(2) . .
O8 K1 C1 O1 13.7(2) 2_677 .
O12 K1 C1 O1 114.3(3) . .
O6 K1 C1 O1 24.4(2) . .
O9 K1 C1 O1 48.5(2) 2_677 .
O14 K1 C1 O1 142.6(4) . .
O8 K1 C1 O1 -35.2(2) . .
O13 K1 C1 O1 84.1(5) . .
C5 K1 C1 O1 153.9(2) . .
C12 K1 C1 O1 -95.46(19) 2_677 .
C11 K1 C1 O1 -80.2(2) 2_677 .
C4 K1 C1 O1 -174.5(2) . .
O7 K1 C1 C6 6.0(2) . .
O8 K1 C1 C6 -109.7(2) 2_677 .
O12 K1 C1 C6 -9.0(3) . .
O6 K1 C1 C6 -98.94(17) . .
O9 K1 C1 C6 -74.89(19) 2_677 .
O14 K1 C1 C6 19.3(4) . .
O8 K1 C1 C6 -158.57(19) . .
O13 K1 C1 C6 -39.3(5) . .
C5 K1 C1 C6 30.52(16) . .
C12 K1 C1 C6 141.18(16) 2_677 .
C11 K1 C1 C6 156.43(15) 2_677 .
C4 K1 C1 C6 62.17(17) . .
O7 K1 C1 C2 -116.5(2) . .
O8 K1 C1 C2 127.8(2) 2_677 .
O12 K1 C1 C2 -131.5(3) . .
O6 K1 C1 C2 138.57(16) . .
O9 K1 C1 C2 162.6(2) 2_677 .
O14 K1 C1 C2 -103.2(4) . .
O8 K1 C1 C2 78.94(19) . .
O13 K1 C1 C2 -161.8(5) . .
C5 K1 C1 C2 -91.97(19) . .
C12 K1 C1 C2 18.69(18) 2_677 .
C11 K1 C1 C2 33.94(19) 2_677 .
C4 K1 C1 C2 -60.32(17) . .
O1 C1 C2 C3 179.3(3) . .
C6 C1 C2 C3 0.0(4) . .
K1 C1 C2 C3 68.5(3) . .
O1 C1 C2 K1 110.8(2) . .
C6 C1 C2 K1 -68.4(2) . .
O7 K1 C2 C3 -49.9(2) . .
O8 K1 C2 C3 -174.6(2) 2_677 .
O12 K1 C2 C3 -76.0(3) . .
O6 K1 C2 C3 170.78(17) . .
O9 K1 C2 C3 -143.3(2) 2_677 .
O14 K1 C2 C3 -36.6(4) . .
O8 K1 C2 C3 136.1(2) . .
O13 K1 C2 C3 -107.7(5) . .
C5 K1 C2 C3 -62.22(19) . .
C12 K1 C2 C3 71.40(19) 2_677 .
C11 K1 C2 C3 81.05(19) 2_677 .
C4 K1 C2 C3 -29.78(18) . .
O7 K1 C2 C1 76.7(2) . .
O8 K1 C2 C1 -47.95(19) 2_677 .
O12 K1 C2 C1 50.6(3) . .
O6 K1 C2 C1 -62.6(2) . .
O9 K1 C2 C1 -16.66(19) 2_677 .
O14 K1 C2 C1 90.1(4) . .
O8 K1 C2 C1 -97.26(19) . .
O13 K1 C2 C1 18.9(5) . .
C5 K1 C2 C1 64.44(17) . .
C12 K1 C2 C1 -161.93(17) 2_677 .
C11 K1 C2 C1 -152.29(16) 2_677 .
C4 K1 C2 C1 96.89(19) . .
C1 C2 C3 C4 -1.3(5) . .
K1 C2 C3 C4 66.9(3) . .
C1 C2 C3 K1 -68.3(3) . .
O7 K1 C3 C2 138.3(2) . .
O8 K1 C3 C2 5.7(2) 2_677 .
O12 K1 C3 C2 108.5(3) . .
O6 K1 C3 C2 -25.9(4) . .
O9 K1 C3 C2 40.8(2) 2_677 .
O14 K1 C3 C2 148.3(4) . .
O8 K1 C3 C2 -43.3(2) . .
O13 K1 C3 C2 80.6(5) . .
C5 K1 C3 C2 94.7(2) . .
C12 K1 C3 C2 -104.38(19) 2_677 .
C11 K1 C3 C2 -104.53(18) 2_677 .
C4 K1 C3 C2 125.0(3) . .
O7 K1 C3 C4 13.3(2) . .
O8 K1 C3 C4 -119.3(2) 2_677 .
O12 K1 C3 C4 -16.4(3) . .
O6 K1 C3 C4 -150.8(3) . .
O9 K1 C3 C4 -84.2(2) 2_677 .
O14 K1 C3 C4 23.3(4) . .
O8 K1 C3 C4 -168.3(2) . .
O13 K1 C3 C4 -44.4(5) . .
C5 K1 C3 C4 -30.32(17) . .
C12 K1 C3 C4 130.65(19) 2_677 .
C11 K1 C3 C4 130.50(18) 2_677 .
C2 C3 C4 C5 0.8(5) . .
K1 C3 C4 C5 68.0(3) . .
C2 C3 C4 K1 -67.2(3) . .
O7 K1 C4 C5 69.2(2) . .
O8 K1 C4 C5 -53.0(2) 2_677 .
O12 K1 C4 C5 39.6(3) . .
O6 K1 C4 C5 32.1(4) . .
O9 K1 C4 C5 -17.9(2) 2_677 .
O14 K1 C4 C5 79.9(4) . .
O8 K1 C4 C5 -110.1(2) . .
O13 K1 C4 C5 16.0(4) . .
C12 K1 C4 C5 -171.08(19) 2_677 .
C11 K1 C4 C5 -179.40(18) 2_677 .
O7 K1 C4 C3 -167.2(2) . .
O8 K1 C4 C3 70.5(2) 2_677 .
O12 K1 C4 C3 163.1(3) . .
O6 K1 C4 C3 155.7(3) . .
O9 K1 C4 C3 105.6(2) 2_677 .
O14 K1 C4 C3 -156.5(4) . .
O8 K1 C4 C3 13.5(2) . .
O13 K1 C4 C3 139.6(4) . .
C5 K1 C4 C3 123.6(3) . .
C12 K1 C4 C3 -47.52(18) 2_677 .
C11 K1 C4 C3 -55.84(19) 2_677 .
C3 C4 C5 C6 1.1(5) . .
K1 C4 C5 C6 70.4(3) . .
C3 C4 C5 K1 -69.3(3) . .
O7 K1 C5 C4 -106.7(2) . .
O8 K1 C5 C4 134.1(2) 2_677 .
O12 K1 C5 C4 -133.1(4) . .
O6 K1 C5 C4 -167.18(19) . .
O9 K1 C5 C4 163.2(2) 2_677 .
O14 K1 C5 C4 -94.3(4) . .
O8 K1 C5 C4 85.0(2) . .
O13 K1 C5 C4 -163.2(4) . .
C12 K1 C5 C4 9.9(2) 2_677 .
C11 K1 C5 C4 0.8(2) 2_677 .
O7 K1 C5 C6 127.0(2) . .
O8 K1 C5 C6 7.7(2) 2_677 .
O12 K1 C5 C6 100.6(4) . .
O6 K1 C5 C6 66.5(2) . .
O9 K1 C5 C6 36.8(2) 2_677 .
O14 K1 C5 C6 139.3(4) . .
O8 K1 C5 C6 -41.4(2) . .
O13 K1 C5 C6 70.5(4) . .
C12 K1 C5 C6 -116.44(19) 2_677 .
C11 K1 C5 C6 -125.52(18) 2_677 .
C4 K1 C5 C6 -126.3(3) . .
C4 C5 C6 C1 -2.4(4) . .
K1 C5 C6 C1 67.9(2) . .
C4 C5 C6 C7 179.4(3) . .
K1 C5 C6 C7 -110.3(2) . .
C4 C5 C6 K1 -70.3(3) . .
O1 C1 C6 C5 -177.4(3) . .
C2 C1 C6 C5 1.8(4) . .
K1 C1 C6 C5 -66.6(2) . .
O1 C1 C6 C7 0.6(4) . .
C2 C1 C6 C7 179.8(2) . .
K1 C1 C6 C7 111.5(2) . .
O1 C1 C6 K1 -110.8(3) . .
C2 C1 C6 K1 68.3(2) . .
O7 K1 C6 C5 -50.8(2) . .
O8 K1 C6 C5 -172.4(2) 2_677 .
O12 K1 C6 C5 -66.3(3) . .
O6 K1 C6 C5 -134.96(19) . .
O9 K1 C6 C5 -139.8(2) 2_677 .
O14 K1 C6 C5 -39.1(4) . .
O8 K1 C6 C5 145.9(2) . .
O13 K1 C6 C5 -100.1(5) . .
C12 K1 C6 C5 77.1(2) 2_677 .
C11 K1 C6 C5 86.7(2) 2_677 .
C4 K1 C6 C5 28.60(19) . .
O7 K1 C6 C1 -174.6(2) . .
O8 K1 C6 C1 63.9(2) 2_677 .
O12 K1 C6 C1 170.0(3) . .
O6 K1 C6 C1 101.31(18) . .
O9 K1 C6 C1 96.48(19) 2_677 .
O14 K1 C6 C1 -162.9(4) . .
O8 K1 C6 C1 22.1(2) . .
O13 K1 C6 C1 136.2(5) . .
C5 K1 C6 C1 -123.7(3) . .
C12 K1 C6 C1 -46.68(19) 2_677 .
C11 K1 C6 C1 -37.1(2) 2_677 .
C4 K1 C6 C1 -95.13(19) . .
O7 K1 C6 C7 62.6(2) . .
O8 K1 C6 C7 -58.9(2) 2_677 .
O12 K1 C6 C7 47.2(3) . .
O6 K1 C6 C7 -21.5(2) . .
O9 K1 C6 C7 -26.33(19) 2_677 .
O14 K1 C6 C7 74.3(4) . .
O8 K1 C6 C7 -100.7(2) . .
O13 K1 C6 C7 13.4(5) . .
C5 K1 C6 C7 113.5(3) . .
C12 K1 C6 C7 -169.49(16) 2_677 .
C11 K1 C6 C7 -159.89(16) 2_677 .
C4 K1 C6 C7 142.1(2) . .
C8 N1 C7 O2 4.2(4) . .
Co1 N1 C7 O2 178.1(2) . .
C8 N1 C7 C6 -177.4(2) . .
Co1 N1 C7 C6 -3.5(4) . .
C5 C6 C7 O2 6.6(4) . .
C1 C6 C7 O2 -171.5(3) . .
K1 C6 C7 O2 -79.3(3) . .
C5 C6 C7 N1 -171.9(3) . .
C1 C6 C7 N1 10.0(4) . .
K1 C6 C7 N1 102.3(2) . .
C7 N1 C8 C9 -149.3(3) . .
Co1 N1 C8 C9 35.7(3) . .
Co1 N2 C9 C8 36.5(3) . .
Co1 N2 C9 C10 161.8(2) . .
N1 C8 C9 N2 -46.2(3) . .
N1 C8 C9 C10 -169.8(3) . .
Co1 O3 C11 C12 167.47(19) . .
Co1 O3 C11 C16 -14.0(4) . .
Co1 O3 C11 K1 -106.32(17) . 2_677
O3 C11 C12 C13 176.6(3) . .
C16 C11 C12 C13 -2.1(4) . .
K1 C11 C12 C13 69.4(3) 2_677 .
O3 C11 C12 K1 107.2(2) . 2_677
C16 C11 C12 K1 -71.4(2) . 2_677
C11 C12 C13 C14 -0.1(5) . .
K1 C12 C13 C14 68.3(3) 2_677 .
C11 C12 C13 K1 -68.4(3) . 2_677
C12 C13 C14 C15 1.4(5) . .
K1 C13 C14 C15 68.6(3) 2_677 .
C12 C13 C14 K1 -67.1(3) . 2_677
C13 C14 C15 C16 -0.6(5) . .
K1 C14 C15 C16 67.6(3) 2_677 .
C13 C14 C15 K1 -68.2(3) . 2_677
C14 C15 C16 C11 -1.5(4) . .
K1 C15 C16 C11 66.1(2) 2_677 .
C14 C15 C16 C17 179.7(3) . .
K1 C15 C16 C17 -112.7(2) 2_677 .
C14 C15 C16 K1 -67.6(3) . 2_677
O3 C11 C16 C15 -175.8(3) . .
C12 C11 C16 C15 2.8(4) . .
K1 C11 C16 C15 -67.3(2) 2_677 .
O3 C11 C16 C17 3.0(4) . .
C12 C11 C16 C17 -178.5(2) . .
K1 C11 C16 C17 111.4(2) 2_677 .
O3 C11 C16 K1 -108.5(3) . 2_677
C12 C11 C16 K1 70.0(2) . 2_677
C18 N3 C17 O4 1.3(4) . .
Co1 N3 C17 O4 177.80(18) . .
C18 N3 C17 C16 -179.0(2) . .
Co1 N3 C17 C16 -2.6(3) . .
C15 C16 C17 O4 4.2(4) . .
C11 C16 C17 O4 -174.6(2) . .
K1 C16 C17 O4 -84.6(2) 2_677 .
C15 C16 C17 N3 -175.5(2) . .
C11 C16 C17 N3 5.8(4) . .
K1 C16 C17 N3 95.7(2) 2_677 .
C17 N3 C18 C19 -153.0(3) . .
Co1 N3 C18 C19 30.0(3) . .
N3 C18 C19 N4 -41.8(3) . .
N3 C18 C19 C20 -163.4(3) . .
Co1 N4 C19 C18 36.2(3) . .
Co1 N4 C19 C20 160.9(2) . .
